data_4024536
loop_
_publ_author_name
'Seb Caille'
'Sheng Cui'
'Tsang-Lin Hwang'
'Xiang Wang'
'Margaret M. Faul'

_publ_section_title
;
Two Asymmetric Syntheses of AMG 221, an Inhibitor of 11\b-Hydroxysteroid
Dehydrogenase Type 1
;
_journal_name_full 'Journal of Organic Chemistry'
_journal_page_first 3833
_journal_page_last 3842
_journal_paper_doi 10.1021/jo900287b
_journal_volume 74
_journal_year 2009
_chemical_absolute_configuration syn
_chemical_formula_moiety 'C8 H12 N, C6 H11 O3'
_chemical_formula_sum 'C14 H23 N O3'
_chemical_formula_weight 253.33
_space_group_IT_number 4
_symmetry_cell_setting monoclinic
_symmetry_Int_Tables_number 4
_symmetry_space_group_name_Hall 'P 2yb'
_symmetry_space_group_name_H-M 'P 1 21 1'
_atom_sites_solution_hydrogens difmap
_atom_sites_solution_primary direct
_atom_sites_solution_secondary difmap
_audit_creation_method SHELXL-97
_cell_angle_alpha 90.00
_cell_angle_beta 113.672(4)
_cell_angle_gamma 90.00
_cell_formula_units_Z 2
_cell_length_a 10.138(3)
_cell_length_b 6.3932(19)
_cell_length_c 12.128(4)
_cell_measurement_reflns_used 1639
_cell_measurement_temperature 173(2)
_cell_measurement_theta_max 25.91
_cell_measurement_theta_min 3.38
_cell_volume 719.9(4)
_computing_cell_refinement 'APEX2 (BRUKER, V2.1-0, 2006)'
_computing_data_collection 'COSMO (BRUKER, V5.007, 2006)'
_computing_data_reduction 'SAINT (BRUKER, V7.34A, 2006)'
_computing_molecular_graphics 'SHELXTL (BRUKER, 2000, V6.14)'
_computing_publication_material 'XCIF (Sheldrick and BRUKER, v6.12, 2001,)'
_computing_structure_refinement 'BRUKER, SHELXL-01, V6.14)'
_computing_structure_solution 'BRUKER, SHELXS-90, V6.14)'
_diffrn_ambient_temperature 173(2)
_diffrn_detector_area_resol_mean 836.6
_diffrn_measured_fraction_theta_full 0.991
_diffrn_measured_fraction_theta_max 0.914
_diffrn_measurement_device_type 'Bruker APEX-II CCD'
_diffrn_measurement_method '\f and \w scans'
_diffrn_radiation_monochromator graphite
_diffrn_radiation_probe x-ray
_diffrn_radiation_type MoK\a
_diffrn_radiation_wavelength 0.71073
_diffrn_reflns_av_R_equivalents 0.0257
_diffrn_reflns_av_sigmaI/netI 0.0545
_diffrn_reflns_limit_h_max 13
_diffrn_reflns_limit_h_min -11
_diffrn_reflns_limit_k_max 8
_diffrn_reflns_limit_k_min -7
_diffrn_reflns_limit_l_max 15
_diffrn_reflns_limit_l_min -15
_diffrn_reflns_number 4011
_diffrn_reflns_theta_full 25.00
_diffrn_reflns_theta_max 27.98
_diffrn_reflns_theta_min 1.83
_diffrn_source 'fine-focus sealed tube'
_diffrn_standards_number 0
_exptl_absorpt_coefficient_mu 0.081
_exptl_absorpt_correction_T_max 0.9968
_exptl_absorpt_correction_T_min 0.9808
_exptl_absorpt_correction_type multi-scan
_exptl_absorpt_process_details SADABS
_exptl_crystal_colour colorless
_exptl_crystal_density_diffrn 1.169
_exptl_crystal_density_method 'not measured'
_exptl_crystal_description plate
_exptl_crystal_F_000 276
_exptl_crystal_size_max 0.24
_exptl_crystal_size_mid 0.12
_exptl_crystal_size_min 0.04
_refine_diff_density_max 0.192
_refine_diff_density_min -0.192
_refine_diff_density_rms 0.042
_refine_ls_abs_structure_details 'Flack H D (1983), Acta Cryst. A39, 876-881'
_refine_ls_abs_structure_Flack 0.0(15)
_refine_ls_extinction_method none
_refine_ls_goodness_of_fit_ref 1.054
_refine_ls_hydrogen_treatment refall
_refine_ls_matrix_type full
_refine_ls_number_parameters 255
_refine_ls_number_reflns 2498
_refine_ls_number_restraints 1
_refine_ls_restrained_S_all 1.053
_refine_ls_R_factor_all 0.0686
_refine_ls_R_factor_gt 0.0439
_refine_ls_shift/su_max 0.000
_refine_ls_shift/su_mean 0.000
_refine_ls_structure_factor_coef Fsqd
_refine_ls_weighting_details 'calc w=1/[\s^2^(Fo^2^)+(0.0380P)^2^+0.1181P] where P=(Fo^2^+2Fc^2^)/3'
_refine_ls_weighting_scheme calc
_refine_ls_wR_factor_gt 0.0862
_refine_ls_wR_factor_ref 0.0951
_reflns_number_gt 1892
_reflns_number_total 2498
_reflns_threshold_expression >2sigma(I)
_cod_data_source_file jo900287b_si_004.cif
_cod_data_source_block amg1508m
_cod_depositor_comments
;
The following automatic conversions were performed:
'_exptl_absorpt_correction_type' value 'Multi-scan' changed to
'multi-scan' according to
'/home/saulius/struct/CIF-dictionaries/cif_core.dic' dictionary named
'cif_core.dic' version 2.4.1 from 2010-06-29.

Automatic conversion script
Id: cif_fix_enum 1527 2010-12-29 10:47:43Z saulius 
;
_cod_original_sg_symbol_H-M 'P 21'
_cod_database_code 4024536

loop_
_symmetry_equiv_pos_as_xyz
'x, y, z'
'-x, y+1/2, -z'

loop_
_atom_site_label
_atom_site_type_symbol
_atom_site_fract_x
_atom_site_fract_y
_atom_site_fract_z
_atom_site_U_iso_or_equiv
_atom_site_adp_type
_atom_site_occupancy
_atom_site_symmetry_multiplicity
_atom_site_calc_flag
_atom_site_refinement_flags
_atom_site_disorder_assembly
_atom_site_disorder_group
O1 O 0.69460(19) 1.2084(3) 0.39065(14) 0.0269(4) Uani 1 1 d . . .
O2 O 0.61448(18) 0.9080(3) 0.43455(14) 0.0258(4) Uani 1 1 d . . .
O3 O 0.8500(2) 1.0413(3) 0.29137(18) 0.0364(5) Uani 1 1 d . . .
H3 H 0.814(4) 1.153(7) 0.300(3) 0.075(14) Uiso 1 1 d . . .
C1 C 0.6885(2) 1.0124(4) 0.39164(19) 0.0219(5) Uani 1 1 d . . .
C2 C 0.7803(3) 0.8922(4) 0.3373(2) 0.0246(6) Uani 1 1 d . . .
C3 C 0.6836(3) 0.7487(4) 0.2344(2) 0.0317(6) Uani 1 1 d . . .
H3A H 0.641(3) 0.656(5) 0.271(2) 0.034(8) Uiso 1 1 d . . .
C4 C 0.7717(4) 0.6159(6) 0.1836(3) 0.0480(9) Uani 1 1 d . . .
H4A H 0.823(4) 0.699(6) 0.151(3) 0.061(11) Uiso 1 1 d . . .
H4B H 0.706(4) 0.524(6) 0.116(3) 0.056(10) Uiso 1 1 d . . .
H16 H 0.852(4) 0.534(6) 0.248(3) 0.057(10) Uiso 1 1 d . . .
C5 C 0.8962(3) 0.7684(5) 0.4372(3) 0.0336(7) Uani 1 1 d . . .
H5A H 0.976(4) 0.733(6) 0.411(3) 0.057(9) Uiso 1 1 d . . .
H5B H 0.859(3) 0.637(5) 0.452(2) 0.031(7) Uiso 1 1 d . . .
H5C H 0.943(3) 0.848(5) 0.515(3) 0.047(9) Uiso 1 1 d . . .
C6 C 0.5690(4) 0.8709(6) 0.1357(3) 0.0459(8) Uani 1 1 d . . .
H6A H 0.505(3) 0.946(5) 0.164(3) 0.047(8) Uiso 1 1 d . . .
H6B H 0.509(4) 0.778(6) 0.068(3) 0.061(10) Uiso 1 1 d . . .
H6C H 0.610(4) 0.976(6) 0.094(3) 0.060(10) Uiso 1 1 d . . .
N1 N 0.6429(2) 0.5112(4) 0.53605(18) 0.0221(5) Uani 1 1 d . . .
H1A H 0.648(3) 0.416(5) 0.481(2) 0.027(7) Uiso 1 1 d . . .
H1B H 0.633(3) 0.631(4) 0.496(2) 0.013(6) Uiso 1 1 d . . .
H1C H 0.554(4) 0.492(6) 0.544(3) 0.060(10) Uiso 1 1 d . . .
C7 C 0.7741(4) 0.2744(5) 0.7017(3) 0.0424(8) Uani 1 1 d . . .
H7A H 0.857(3) 0.257(5) 0.778(3) 0.042(8) Uiso 1 1 d . . .
H7B H 0.773(4) 0.172(6) 0.648(3) 0.068(12) Uiso 1 1 d . . .
H7C H 0.689(4) 0.269(6) 0.723(3) 0.059(10) Uiso 1 1 d . . .
C8 C 0.7745(3) 0.4901(4) 0.6508(2) 0.0248(6) Uani 1 1 d . . .
H8 H 0.858(3) 0.505(4) 0.6281(18) 0.016(6) Uiso 1 1 d . . .
C9 C 0.7835(3) 0.6570(4) 0.7420(2) 0.0229(6) Uani 1 1 d . . .
C10 C 0.9189(3) 0.7293(4) 0.8202(2) 0.0288(6) Uani 1 1 d . . .
H10 H 1.001(3) 0.679(4) 0.811(2) 0.020(6) Uiso 1 1 d . . .
C11 C 0.9323(3) 0.8634(5) 0.9137(2) 0.0326(7) Uani 1 1 d . . .
H11 H 1.023(3) 0.914(4) 0.964(2) 0.025(7) Uiso 1 1 d . . .
C12 C 0.8110(3) 0.9300(5) 0.9301(2) 0.0318(7) Uani 1 1 d . . .
H12 H 0.823(3) 1.012(5) 0.996(2) 0.035(7) Uiso 1 1 d . . .
C13 C 0.6776(3) 0.8635(4) 0.8517(2) 0.0328(7) Uani 1 1 d . . .
H13 H 0.594(3) 0.907(5) 0.858(2) 0.034(8) Uiso 1 1 d . . .
C14 C 0.6623(3) 0.7295(4) 0.7575(2) 0.0286(6) Uani 1 1 d . . .
H14 H 0.564(3) 0.690(5) 0.698(2) 0.035(8) Uiso 1 1 d . . .

loop_
_atom_site_aniso_label
_atom_site_aniso_U_11
_atom_site_aniso_U_22
_atom_site_aniso_U_33
_atom_site_aniso_U_23
_atom_site_aniso_U_13
_atom_site_aniso_U_12
O1 0.0334(10) 0.0175(10) 0.0347(10) -0.0022(8) 0.0188(8) 0.0002(8)
O2 0.0290(10) 0.0239(10) 0.0321(9) 0.0055(8) 0.0203(8) 0.0028(8)
O3 0.0420(12) 0.0245(12) 0.0596(13) 0.0051(10) 0.0381(11) -0.0015(10)
C1 0.0250(13) 0.0209(14) 0.0201(12) 0.0013(10) 0.0094(10) 0.0017(12)
C2 0.0280(13) 0.0200(13) 0.0337(14) 0.0041(11) 0.0207(12) 0.0003(12)
C3 0.0422(17) 0.0267(16) 0.0340(15) -0.0042(12) 0.0235(13) -0.0037(13)
C4 0.069(3) 0.038(2) 0.049(2) -0.0057(17) 0.036(2) 0.011(2)
C5 0.0270(16) 0.0333(18) 0.0444(18) 0.0071(14) 0.0185(15) 0.0048(13)
C6 0.051(2) 0.052(2) 0.0313(16) -0.0089(16) 0.0123(16) 0.0075(19)
N1 0.0291(12) 0.0157(12) 0.0265(12) 0.0015(10) 0.0164(10) 0.0022(10)
C7 0.069(2) 0.0249(17) 0.0339(17) 0.0063(13) 0.0215(18) 0.0108(16)
C8 0.0272(14) 0.0250(15) 0.0261(13) 0.0047(11) 0.0148(12) 0.0057(11)
C9 0.0290(14) 0.0183(13) 0.0239(12) 0.0059(9) 0.0132(11) -0.0008(11)
C10 0.0248(14) 0.0305(15) 0.0313(14) 0.0048(12) 0.0115(12) 0.0028(13)
C11 0.0283(16) 0.0346(18) 0.0285(14) 0.0020(12) 0.0046(13) -0.0027(13)
C12 0.0396(17) 0.0290(16) 0.0275(14) -0.0037(13) 0.0141(13) -0.0032(13)
C13 0.0354(17) 0.0324(17) 0.0398(16) -0.0027(12) 0.0248(14) 0.0001(14)
C14 0.0272(15) 0.0285(16) 0.0343(15) -0.0027(12) 0.0167(13) -0.0036(13)

loop_
_atom_type_symbol
_atom_type_description
_atom_type_scat_dispersion_real
_atom_type_scat_dispersion_imag
_atom_type_scat_source
C C 0.0033 0.0016 'International Tables Vol C Tables 4.2.6.8 and 6.1.1.4'
H H 0.0000 0.0000 'International Tables Vol C Tables 4.2.6.8 and 6.1.1.4'
N N 0.0061 0.0033 'International Tables Vol C Tables 4.2.6.8 and 6.1.1.4'
O O 0.0106 0.0060 'International Tables Vol C Tables 4.2.6.8 and 6.1.1.4'

loop_
_geom_angle_atom_site_label_1
_geom_angle_atom_site_label_2
_geom_angle_atom_site_label_3
_geom_angle
_geom_angle_site_symmetry_1
_geom_angle_site_symmetry_3
_geom_angle_publ_flag
C2 O3 H3 103(3) . . ?
O1 C1 O2 124.9(2) . . ?
O1 C1 C2 116.9(2) . . ?
O2 C1 C2 118.2(2) . . ?
O3 C2 C5 108.2(2) . . ?
O3 C2 C3 109.54(19) . . ?
C5 C2 C3 111.7(2) . . ?
O3 C2 C1 108.2(2) . . ?
C5 C2 C1 108.9(2) . . ?
C3 C2 C1 110.2(2) . . ?
C6 C3 C4 110.9(3) . . ?
C6 C3 C2 111.7(2) . . ?
C4 C3 C2 111.9(3) . . ?
C6 C3 H3A 110.1(17) . . ?
C4 C3 H3A 107.0(17) . . ?
C2 C3 H3A 105.0(16) . . ?
C3 C4 H4A 112(2) . . ?
C3 C4 H4B 110.3(19) . . ?
H4A C4 H4B 106(3) . . ?
C3 C4 H16 113.2(18) . . ?
H4A C4 H16 102(3) . . ?
H4B C4 H16 113(3) . . ?
C2 C5 H5A 109.2(18) . . ?
C2 C5 H5B 111.3(16) . . ?
H5A C5 H5B 107(3) . . ?
C2 C5 H5C 113.8(18) . . ?
H5A C5 H5C 106(2) . . ?
H5B C5 H5C 110(2) . . ?
C3 C6 H6A 112.7(17) . . ?
C3 C6 H6B 111(2) . . ?
H6A C6 H6B 108(3) . . ?
C3 C6 H6C 113.2(19) . . ?
H6A C6 H6C 108(3) . . ?
H6B C6 H6C 103(2) . . ?
C8 N1 H1A 108.9(16) . . ?
C8 N1 H1B 116.6(16) . . ?
H1A N1 H1B 102(2) . . ?
C8 N1 H1C 114.5(18) . . ?
H1A N1 H1C 109(3) . . ?
H1B N1 H1C 105(3) . . ?
C8 C7 H7A 110.6(19) . . ?
C8 C7 H7B 111(2) . . ?
H7A C7 H7B 111(3) . . ?
C8 C7 H7C 107(2) . . ?
H7A C7 H7C 104(2) . . ?
H7B C7 H7C 113(3) . . ?
N1 C8 C7 108.3(2) . . ?
N1 C8 C9 112.7(2) . . ?
C7 C8 C9 110.7(2) . . ?
N1 C8 H8 105.9(13) . . ?
C7 C8 H8 109.9(15) . . ?
C9 C8 H8 109.2(14) . . ?
C14 C9 C10 118.5(2) . . ?
C14 C9 C8 122.4(2) . . ?
C10 C9 C8 118.9(2) . . ?
C11 C10 C9 120.5(3) . . ?
C11 C10 H10 120.5(15) . . ?
C9 C10 H10 118.9(15) . . ?
C10 C11 C12 120.4(3) . . ?
C10 C11 H11 120.1(15) . . ?
C12 C11 H11 119.5(15) . . ?
C13 C12 C11 119.3(3) . . ?
C13 C12 H12 121.6(17) . . ?
C11 C12 H12 119.0(17) . . ?
C12 C13 C14 121.1(3) . . ?
C12 C13 H13 122.0(17) . . ?
C14 C13 H13 116.9(17) . . ?
C13 C14 C9 120.2(3) . . ?
C13 C14 H14 119.9(16) . . ?
C9 C14 H14 119.8(15) . . ?

loop_
_geom_bond_atom_site_label_1
_geom_bond_atom_site_label_2
_geom_bond_distance
_geom_bond_site_symmetry_2
_geom_bond_publ_flag
O1 C1 1.255(3) . ?
O2 C1 1.262(3) . ?
O3 C2 1.427(3) . ?
O3 H3 0.83(4) . ?
C1 C2 1.543(3) . ?
C2 C5 1.527(4) . ?
C2 C3 1.542(4) . ?
C3 C6 1.509(4) . ?
C3 C4 1.530(4) . ?
C3 H3A 0.94(3) . ?
C4 H4A 0.93(4) . ?
C4 H4B 1.01(3) . ?
C4 H16 1.02(4) . ?
C5 H5A 1.01(3) . ?
C5 H5B 0.96(3) . ?
C5 H5C 1.01(3) . ?
C6 H6A 0.97(3) . ?
C6 H6B 1.00(4) . ?
C6 H6C 1.02(4) . ?
N1 C8 1.498(3) . ?
N1 H1A 0.92(3) . ?
N1 H1B 0.89(3) . ?
N1 H1C 0.95(4) . ?
C7 C8 1.511(4) . ?
C7 H7A 0.98(3) . ?
C7 H7B 0.92(4) . ?
C7 H7C 1.00(3) . ?
C8 C9 1.513(4) . ?
C8 H8 0.99(2) . ?
C9 C14 1.394(3) . ?
C9 C10 1.397(4) . ?
C10 C11 1.384(4) . ?
C10 H10 0.94(2) . ?
C11 C12 1.389(4) . ?
C11 H11 0.94(3) . ?
C12 C13 1.372(4) . ?
C12 H12 0.92(3) . ?
C13 C14 1.386(4) . ?
C13 H13 0.93(3) . ?
C14 H14 1.00(3) . ?

loop_
_geom_hbond_atom_site_label_D
_geom_hbond_atom_site_label_H
_geom_hbond_atom_site_label_A
_geom_hbond_distance_DH
_geom_hbond_distance_HA
_geom_hbond_distance_DA
_geom_hbond_angle_DHA
_geom_hbond_site_symmetry_A
O3 H3 O1 0.83(4) 1.97(4) 2.569(3) 128(4) .
N1 H1A O1 0.92(3) 1.90(3) 2.806(3) 169(2) 1_545
N1 H1B O2 0.89(3) 1.90(3) 2.784(3) 171(2) .
N1 H1C O2 0.95(4) 1.91(4) 2.850(3) 171(3) 2_646

loop_
_geom_torsion_atom_site_label_1
_geom_torsion_atom_site_label_2
_geom_torsion_atom_site_label_3
_geom_torsion_atom_site_label_4
_geom_torsion
_geom_torsion_site_symmetry_1
_geom_torsion_site_symmetry_2
_geom_torsion_site_symmetry_3
_geom_torsion_site_symmetry_4
_geom_torsion_publ_flag
O1 C1 C2 O3 -2.6(3) . . . . ?
O2 C1 C2 O3 178.1(2) . . . . ?
O1 C1 C2 C5 114.8(2) . . . . ?
O2 C1 C2 C5 -64.5(3) . . . . ?
O1 C1 C2 C3 -122.3(2) . . . . ?
O2 C1 C2 C3 58.3(3) . . . . ?
O3 C2 C3 C6 -60.2(3) . . . . ?
C5 C2 C3 C6 179.9(2) . . . . ?
C1 C2 C3 C6 58.8(3) . . . . ?
O3 C2 C3 C4 64.8(3) . . . . ?
C5 C2 C3 C4 -55.1(3) . . . . ?
C1 C2 C3 C4 -176.3(2) . . . . ?
N1 C8 C9 C14 37.9(3) . . . . ?
C7 C8 C9 C14 -83.6(3) . . . . ?
N1 C8 C9 C10 -147.4(2) . . . . ?
C7 C8 C9 C10 91.1(3) . . . . ?
C14 C9 C10 C11 2.5(4) . . . . ?
C8 C9 C10 C11 -172.4(2) . . . . ?
C9 C10 C11 C12 -0.8(4) . . . . ?
C10 C11 C12 C13 -0.8(4) . . . . ?
C11 C12 C13 C14 0.7(4) . . . . ?
C12 C13 C14 C9 1.0(4) . . . . ?
C10 C9 C14 C13 -2.6(4) . . . . ?
C8 C9 C14 C13 172.2(2) . . . . ?

loop_
_cod_related_entry_id
_cod_related_entry_database
_cod_related_entry_code
1 ChemSpider 30658948
